data_1576521
loop_
_publ_author_name
'Iwamoto, Hidemitsu'
'Sunada, Yusuke'
'Wada, Yoshimasa'

_publ_section_title
;
 Zincafluorene complex with an empty C-Zn &#x3c0; orbital that captures
 visible light.
;
_journal_issue 6
_journal_name_full 'Chemical science'
_journal_page_first 3023
_journal_page_last 3030
_journal_paper_doi 10.1039/d5sc09340f
_journal_volume 17
_journal_year 2026
_chemical_formula_moiety 'C35 H43 N Zn, C2 H5 O'
_chemical_formula_sum 'C37 H48 N O Zn'
_chemical_formula_weight 588.13
_chemical_name_common C37H48NOZn
_chemical_name_systematic C37H48NOZn
_space_group_crystal_system monoclinic
_space_group_IT_number 14
_space_group_name_Hall '-P 2yn'
_space_group_name_H-M_alt 'P 1 21/n 1'
_atom_sites_solution_hydrogens geom
_atom_sites_solution_primary dual
_audit_creation_date 2025-09-30
_audit_creation_method
;
Olex2 1.5
(compiled 2025.07.13 svn.rb7424aed for OlexSys, GUI svn.r7314)
;
_audit_update_record
;
2025-09-30 deposited with the CCDC.	2026-01-15 downloaded from the CCDC.
;
_cell_angle_alpha 90
_cell_angle_beta 92.432(3)
_cell_angle_gamma 90
_cell_formula_units_Z 4
_cell_length_a 13.8577(4)
_cell_length_b 16.6434(4)
_cell_length_c 14.0019(4)
_cell_measurement_reflns_used 12365
_cell_measurement_temperature 173
_cell_measurement_theta_max 31.2400
_cell_measurement_theta_min 2.8400
_cell_volume 3226.48(15)
_computing_cell_refinement 'CrysAlisPro 1.171.43.143a (Rigaku OD, 2024)'
_computing_data_collection 'CrysAlisPro 1.171.43.143a (Rigaku OD, 2024)'
_computing_data_reduction 'CrysAlisPro 1.171.43.143a (Rigaku OD, 2024)'
_computing_molecular_graphics 'Olex2 1.5 (Dolomanov et al., 2009)'
_computing_publication_material 'Olex2 1.5 (Dolomanov et al., 2009)'
_computing_structure_refinement 'SHELXL 2019/3 (Sheldrick, 2015)'
_computing_structure_solution 'SHELXT 2018/2 (Sheldrick, 2018)'
_diffrn_ambient_temperature 173
_diffrn_detector 'Hybrid Pixel Array Detector'
_diffrn_detector_area_resol_mean 10.0000
_diffrn_detector_type HyPix
_diffrn_measured_fraction_theta_full 0.999
_diffrn_measured_fraction_theta_max 0.801
_diffrn_measurement_details
;
List of Runs (angles in degrees, time in seconds):

  # Type    Start    End  Width  t~exp~   \w     \q     \k     \f   Frames
#--------------------------------------------------------------------------
  1  \w    -10.00  30.00   0.50    0.77    --    4.25 -99.00 150.00   80
  2  \w     -8.00  18.00   0.50    0.77    --    4.25 -99.00  30.00   52
  3  \w    -11.00  35.00   0.50    0.77    --    4.25 -99.00 -90.00   92
  4  \w    -25.00  17.00   0.50    0.77    --    4.25 -64.00 -64.00   84
  5  \w    -67.00 -42.00   0.50    0.77    --    4.25 -64.00 -64.00   50
  6  \w    -11.00  70.00   0.50    0.77    --    4.25  64.00  71.00  162
;
_diffrn_measurement_device 'four-circle diffractometer'
_diffrn_measurement_device_type 'ROD, Synergy Custom system, HyPix'
_diffrn_measurement_method '\w scans'
_diffrn_orient_matrix_type 'CrysAlisPro convention (1999,Acta A55,543-557)'
_diffrn_orient_matrix_UB_11 -0.0326850000
_diffrn_orient_matrix_UB_12 -0.0316802000
_diffrn_orient_matrix_UB_13 -0.0115805000
_diffrn_orient_matrix_UB_21 -0.0128437000
_diffrn_orient_matrix_UB_22 -0.0020161000
_diffrn_orient_matrix_UB_23 0.0484402000
_diffrn_orient_matrix_UB_31 -0.0372829000
_diffrn_orient_matrix_UB_32 0.0284557000
_diffrn_orient_matrix_UB_33 -0.0094764000
_diffrn_radiation_monochromator mirror
_diffrn_radiation_probe x-ray
_diffrn_radiation_type 'Mo K\a'
_diffrn_radiation_wavelength 0.71073
_diffrn_reflns_av_R_equivalents 0.0313
_diffrn_reflns_av_unetI/netI 0.0309
_diffrn_reflns_Laue_measured_fraction_full 0.999
_diffrn_reflns_Laue_measured_fraction_max 0.801
_diffrn_reflns_limit_h_max 17
_diffrn_reflns_limit_h_min -17
_diffrn_reflns_limit_k_max 23
_diffrn_reflns_limit_k_min -21
_diffrn_reflns_limit_l_max 16
_diffrn_reflns_limit_l_min -19
_diffrn_reflns_number 31163
_diffrn_reflns_point_group_measured_fraction_full 0.999
_diffrn_reflns_point_group_measured_fraction_max 0.801
_diffrn_reflns_theta_full 25.242
_diffrn_reflns_theta_max 31.097
_diffrn_reflns_theta_min 2.848
_diffrn_source 'Rotating-anode X-ray tube'
_diffrn_source_type 'Rigaku (Mo) X-ray Source'
_exptl_absorpt_coefficient_mu 0.789
_exptl_absorpt_correction_T_max 1.00000
_exptl_absorpt_correction_T_min 0.69624
_exptl_absorpt_correction_type multi-scan
_exptl_absorpt_process_details
;
CrysAlisPro 1.171.43.143a (Rigaku Oxford Diffraction, 2024)
Empirical absorption correction using spherical harmonics,
implemented in SCALE3 ABSPACK scaling algorithm.
;
_exptl_crystal_colour yellow
_exptl_crystal_colour_primary yellow
_exptl_crystal_density_diffrn 1.211
_exptl_crystal_description block
_exptl_crystal_F_000 1260
_exptl_crystal_size_max 0.5
_exptl_crystal_size_mid 0.3
_exptl_crystal_size_min 0.2
_refine_diff_density_max 0.557
_refine_diff_density_min -0.592
_refine_diff_density_rms 0.048
_refine_ls_extinction_method none
_refine_ls_goodness_of_fit_ref 0.950
_refine_ls_hydrogen_treatment constr
_refine_ls_matrix_type full
_refine_ls_number_parameters 356
_refine_ls_number_reflns 8305
_refine_ls_number_restraints 1
_refine_ls_restrained_S_all 0.950
_refine_ls_R_factor_all 0.0530
_refine_ls_R_factor_gt 0.0376
_refine_ls_shift/su_max 0.001
_refine_ls_shift/su_mean 0.000
_refine_ls_structure_factor_coef Fsqd
_refine_ls_weighting_details 'w=1/[\s^2^(Fo^2^)+(0.1000P)^2^] where P=(Fo^2^+2Fc^2^)/3'
_refine_ls_weighting_scheme calc
_refine_ls_wR_factor_gt 0.1188
_refine_ls_wR_factor_ref 0.1289
_reflns_Friedel_coverage 0.000
_reflns_number_gt 6608
_reflns_number_total 8305
_reflns_threshold_expression 'I > 2\s(I)'
_cod_data_source_file d5sc09340f2.cif
_cod_data_source_block C37H48NOZn
_cod_database_code 1576521
_shelx_shelxl_version_number 2019/3
_shelx_space_group_comment
;
The symmetry employed for this shelxl refinement is uniquely defined
by the following loop, which should always be used as a source of
symmetry information in preference to the above space-group names.
They are only intended as comments.
;
_cell_oxdiff_angle_alpha 89.9876(17)
_cell_oxdiff_angle_beta 92.4205(17)
_cell_oxdiff_angle_gamma 90.0124(16)
_cell_oxdiff_length_a 13.8610(3)
_cell_oxdiff_length_b 16.6380(3)
_cell_oxdiff_length_c 14.0030(3)
_cell_oxdiff_measurement_reflns_used 12365
_cell_oxdiff_volume 3226.48(11)
_shelx_estimated_absorpt_t_max 0.858
_shelx_estimated_absorpt_t_min 0.694
_olex2_refinement_description
;
1. Fixed Uiso
 At 1.2 times of:
  All C(H) groups, All C(H,H) groups
 At 1.5 times of:
  All C(H,H,H) groups
2. Rigid bond restraints
 C9, C10
 with sigma for 1-2 distances of 0.01 and sigma for 1-3 distances of 0.01
3. Uiso/Uaniso restraints and constraints
Uanis(C9) = Uanis(C10)
Uanis(C8) = Uanis(C9)
4.a Ternary CH refined with riding coordinates:
 C30(H30), C33(H33)
4.b Secondary CH2 refined with riding coordinates:
 C23(H23a,H23b), C5(H5a,H5b), C19(H19a,H19b), C20(H20a,H20b), C22(H22a,H22b),
 C21(H21a,H21b), C37(H37a,H37b)
4.c Aromatic/amide H refined with riding coordinates:
 C26(H26), C28(H28), C27(H27), C13(H13), C7(H7), C8(H8), C16(H16), C15(H15),
 C14(H14), C9(H9), C10(H10)
4.d Idealised Me refined as rotating group:
 C17(H17a,H17b,H17c), C18(H18a,H18b,H18c), C31(H31a,H31b,H31c), C32(H32a,H32b,
 H32c), C36(H36a,H36b,H36c), C35(H35a,H35b,H35c), C34(H34a,H34b,H34c)
;
_olex2_submission_original_sample_id C37H48NOZn
_olex2_submission_special_instructions 'No special instructions were received'
_oxdiff_exptl_absorpt_empirical_details
;
Empirical correction (ABSPACK) includes:
- Absorption correction using spherical harmonics
- Frame scaling
;
_oxdiff_exptl_absorpt_empirical_full_max 1.353
_oxdiff_exptl_absorpt_empirical_full_min 0.756

loop_
_space_group_symop_operation_xyz
'x, y, z'
'-x+1/2, y+1/2, -z+1/2'
'-x, -y, -z'
'x-1/2, -y-1/2, z-1/2'

loop_
_atom_site_label
_atom_site_type_symbol
_atom_site_fract_x
_atom_site_fract_y
_atom_site_fract_z
_atom_site_U_iso_or_equiv
_atom_site_adp_type
_atom_site_occupancy
_atom_site_site_symmetry_order
_atom_site_calc_flag
_atom_site_refinement_flags_posn
_atom_site_refinement_flags_adp
_atom_site_refinement_flags_occupancy
_atom_site_disorder_assembly
_atom_site_disorder_group
Zn1 Zn 0.31640(2) 0.27284(2) 0.35666(2) 0.03347(9) Uani 1 1 d . . . . .
N1 N 0.17247(9) 0.40546(7) 0.33021(9) 0.0242(3) Uani 1 1 d . . . . .
O1 O 0.41894(11) 0.57435(9) 0.45046(11) 0.0518(4) Uani 1 1 d . . . . .
C1 C 0.24699(11) 0.36910(9) 0.29856(11) 0.0260(3) Uani 1 1 d . . . . .
C24 C 0.11587(11) 0.37431(9) 0.40768(11) 0.0268(3) Uani 1 1 d . . . . .
C6 C 0.14409(11) 0.48355(8) 0.27736(11) 0.0261(3) Uani 1 1 d . . . . .
C25 C 0.13951(11) 0.39522(9) 0.50289(12) 0.0284(3) Uani 1 1 d . . . . .
C23 C 0.38173(12) 0.44886(10) 0.23304(12) 0.0306(3) Uani 1 1 d . . . . .
H23A H 0.375189 0.493532 0.279000 0.037 Uiso 1 1 calc R U . . .
H23B H 0.424625 0.407864 0.263585 0.037 Uiso 1 1 calc R U . . .
C12 C 0.38710(14) 0.14705(9) 0.46674(12) 0.0365(4) Uani 1 1 d . . . . .
C26 C 0.07895(13) 0.36668(10) 0.57279(13) 0.0358(4) Uani 1 1 d . . . . .
H26 H 0.092350 0.380497 0.637832 0.043 Uiso 1 1 calc R U . . .
C4 C 0.28101(11) 0.41124(9) 0.21078(11) 0.0258(3) Uani 1 1 d . . . . .
C3 C 0.29678(14) 0.18719(10) 0.45262(14) 0.0386(4) Uani 1 1 d . . . . .
C5 C 0.20077(12) 0.47339(9) 0.18662(12) 0.0293(3) Uani 1 1 d . . . . .
H5A H 0.229361 0.525255 0.167824 0.035 Uiso 1 1 calc R U . . .
H5B H 0.157836 0.453887 0.133250 0.035 Uiso 1 1 calc R U . . .
C17 C 0.03567(12) 0.48964(10) 0.25847(14) 0.0359(4) Uani 1 1 d . . . . .
H17A H 0.013103 0.443465 0.220258 0.054 Uiso 1 1 calc R U . . .
H17B H 0.020484 0.539390 0.223543 0.054 Uiso 1 1 calc R U . . .
H17C H 0.003411 0.489987 0.319417 0.054 Uiso 1 1 calc R U . . .
C29 C 0.03888(12) 0.32202(9) 0.38224(13) 0.0321(3) Uani 1 1 d . . . . .
C19 C 0.28904(12) 0.34766(9) 0.13111(12) 0.0308(3) Uani 1 1 d . . . . .
H19A H 0.329831 0.302593 0.155231 0.037 Uiso 1 1 calc R U . . .
H19B H 0.224009 0.326076 0.114031 0.037 Uiso 1 1 calc R U . . .
C28 C -0.01845(13) 0.29656(11) 0.45565(15) 0.0389(4) Uani 1 1 d . . . . .
H28 H -0.072150 0.262684 0.440681 0.047 Uiso 1 1 calc R U . . .
C27 C 0.00017(13) 0.31888(11) 0.54917(15) 0.0403(4) Uani 1 1 d . . . . .
H27 H -0.041163 0.301421 0.597451 0.048 Uiso 1 1 calc R U . . .
C20 C 0.33246(14) 0.38281(10) 0.04244(12) 0.0373(4) Uani 1 1 d . . . . .
H20A H 0.336562 0.340523 -0.006946 0.045 Uiso 1 1 calc R U . . .
H20B H 0.290093 0.426121 0.016278 0.045 Uiso 1 1 calc R U . . .
C22 C 0.42806(14) 0.48061(11) 0.14330(14) 0.0393(4) Uani 1 1 d . . . . .
H22A H 0.390291 0.527019 0.118037 0.047 Uiso 1 1 calc R U . . .
H22B H 0.494266 0.499607 0.160365 0.047 Uiso 1 1 calc R U . . .
C30 C 0.23016(12) 0.44116(10) 0.53594(12) 0.0326(3) Uani 1 1 d . . . . .
H30 H 0.263840 0.459786 0.478186 0.039 Uiso 1 1 calc R U . . .
C11 C 0.47025(13) 0.17400(10) 0.40999(13) 0.0361(4) Uani 1 1 d . . . . .
C21 C 0.43263(14) 0.41646(11) 0.06581(14) 0.0415(4) Uani 1 1 d . . . . .
H21A H 0.459056 0.440127 0.007549 0.050 Uiso 1 1 calc R U . . .
H21B H 0.476227 0.372559 0.088092 0.050 Uiso 1 1 calc R U . . .
C37 C 0.48499(15) 0.54053(12) 0.51863(14) 0.0434(4) Uani 1 1 d . . . . .
H37A H 0.454250 0.534322 0.580752 0.052 Uiso 1 1 calc R U . . .
H37B H 0.542116 0.575825 0.528003 0.052 Uiso 1 1 calc R U . . .
C2 C 0.45404(15) 0.23647(10) 0.34224(13) 0.0380(4) Uani 1 1 d . . . . .
C18 C 0.17897(13) 0.55510(9) 0.33784(13) 0.0339(4) Uani 1 1 d . . . . .
H18A H 0.145185 0.555788 0.397915 0.051 Uiso 1 1 calc R U . . .
H18B H 0.165457 0.605038 0.302672 0.051 Uiso 1 1 calc R U . . .
H18C H 0.248652 0.550381 0.351717 0.051 Uiso 1 1 calc R U . . .
C31 C 0.29813(14) 0.38435(12) 0.59331(14) 0.0432(4) Uani 1 1 d . . . . .
H31A H 0.266515 0.366202 0.650776 0.065 Uiso 1 1 calc R U . . .
H31B H 0.357893 0.412852 0.611901 0.065 Uiso 1 1 calc R U . . .
H31C H 0.313313 0.337776 0.553846 0.065 Uiso 1 1 calc R U . . .
C13 C 0.39493(16) 0.08375(10) 0.53325(14) 0.0435(5) Uani 1 1 d . . . . .
H13 H 0.454800 0.056470 0.542635 0.052 Uiso 1 1 calc R U . . .
C7 C 0.53137(15) 0.26033(13) 0.28877(14) 0.0436(4) Uani 1 1 d . . . . .
H7 H 0.521406 0.301921 0.242934 0.052 Uiso 1 1 calc R U . . .
C8 C 0.62361(16) 0.22558(11) 0.29963(17) 0.0481(3) Uani 1 1 d . . . . .
H8 H 0.674923 0.242942 0.261742 0.058 Uiso 1 1 calc R U . . .
C33 C 0.02037(15) 0.28731(11) 0.28293(15) 0.0407(4) Uani 1 1 d . . . . .
H33 H 0.058191 0.319144 0.236873 0.049 Uiso 1 1 calc R U . . .
C16 C 0.22026(16) 0.16254(11) 0.50692(16) 0.0466(5) Uani 1 1 d . . . . .
H16 H 0.159851 0.189203 0.498857 0.056 Uiso 1 1 calc R U . . .
C32 C 0.20697(16) 0.51481(12) 0.59670(15) 0.0456(4) Uani 1 1 d . . . . .
H32A H 0.159197 0.548394 0.561924 0.068 Uiso 1 1 calc R U . . .
H32B H 0.266081 0.545931 0.609826 0.068 Uiso 1 1 calc R U . . .
H32C H 0.180808 0.497152 0.657153 0.068 Uiso 1 1 calc R U . . .
C15 C 0.22969(17) 0.09981(11) 0.57286(16) 0.0493(5) Uani 1 1 d . . . . .
H15 H 0.176485 0.084064 0.609162 0.059 Uiso 1 1 calc R U . . .
C14 C 0.31778(17) 0.06084(11) 0.58459(15) 0.0483(5) Uani 1 1 d . . . . .
H14 H 0.324647 0.017714 0.628805 0.058 Uiso 1 1 calc R U . . .
C36 C 0.3917(2) 0.65384(14) 0.47559(19) 0.0640(6) Uani 1 1 d . . . . .
H36A H 0.338800 0.672046 0.432259 0.096 Uiso 1 1 calc R U . . .
H36B H 0.447205 0.689871 0.470338 0.096 Uiso 1 1 calc R U . . .
H36C H 0.370513 0.654325 0.541462 0.096 Uiso 1 1 calc R U . . .
C35 C -0.08675(17) 0.29019(14) 0.25005(19) 0.0562(6) Uani 1 1 d . . . . .
H35A H -0.122847 0.250458 0.285870 0.084 Uiso 1 1 calc R U . . .
H35B H -0.093186 0.277992 0.181608 0.084 Uiso 1 1 calc R U . . .
H35C H -0.112547 0.343968 0.261707 0.084 Uiso 1 1 calc R U . . .
C34 C 0.0567(2) 0.19943(13) 0.28211(18) 0.0588(6) Uani 1 1 d . . . . .
H34A H 0.125960 0.198209 0.299426 0.088 Uiso 1 1 calc R U . . .
H34B H 0.045543 0.176671 0.218044 0.088 Uiso 1 1 calc R U . . .
H34C H 0.021638 0.167730 0.328357 0.088 Uiso 1 1 calc R U . . .
C9 C 0.63763(15) 0.16571(12) 0.36661(15) 0.0481(3) Uani 1 1 d . U . . .
H9 H 0.699541 0.141623 0.375254 0.058 Uiso 1 1 calc R U . . .
C10 C 0.56305(15) 0.14016(12) 0.42139(16) 0.0481(3) Uani 1 1 d . U . . .
H10 H 0.574564 0.099060 0.467555 0.058 Uiso 1 1 calc R U . . .

loop_
_atom_site_aniso_label
_atom_site_aniso_U_11
_atom_site_aniso_U_22
_atom_site_aniso_U_33
_atom_site_aniso_U_23
_atom_site_aniso_U_13
_atom_site_aniso_U_12
Zn1 0.03656(14) 0.02964(12) 0.03385(13) 0.00566(7) -0.00291(9) 0.01378(7)
N1 0.0244(6) 0.0219(6) 0.0262(6) 0.0050(5) -0.0009(5) 0.0029(4)
O1 0.0605(9) 0.0457(8) 0.0481(8) -0.0135(6) -0.0130(7) -0.0041(6)
C1 0.0256(7) 0.0237(7) 0.0282(8) 0.0038(5) -0.0023(6) 0.0028(5)
C24 0.0257(7) 0.0226(7) 0.0321(8) 0.0081(6) 0.0025(6) 0.0046(5)
C6 0.0283(8) 0.0206(7) 0.0292(8) 0.0067(5) -0.0004(6) 0.0049(5)
C25 0.0273(8) 0.0255(7) 0.0327(8) 0.0058(6) 0.0043(6) 0.0055(6)
C23 0.0300(8) 0.0296(8) 0.0321(8) -0.0043(6) 0.0008(6) -0.0008(6)
C12 0.0532(11) 0.0225(7) 0.0322(9) -0.0059(6) -0.0173(8) 0.0111(7)
C26 0.0399(10) 0.0332(8) 0.0349(9) 0.0078(7) 0.0073(7) 0.0063(7)
C4 0.0277(8) 0.0235(7) 0.0261(7) 0.0024(5) 0.0002(6) 0.0031(5)
C3 0.0470(10) 0.0263(8) 0.0416(10) 0.0056(7) -0.0084(8) 0.0077(7)
C5 0.0337(8) 0.0265(7) 0.0276(8) 0.0047(6) 0.0011(6) 0.0060(6)
C17 0.0294(9) 0.0332(8) 0.0449(10) 0.0129(7) -0.0010(7) 0.0078(6)
C29 0.0297(8) 0.0262(7) 0.0401(9) 0.0094(6) -0.0024(7) 0.0011(6)
C19 0.0325(8) 0.0262(7) 0.0336(8) -0.0025(6) -0.0008(7) 0.0014(6)
C28 0.0323(9) 0.0314(8) 0.0530(12) 0.0138(8) 0.0011(8) -0.0036(7)
C27 0.0366(10) 0.0353(9) 0.0503(11) 0.0154(8) 0.0154(8) 0.0044(7)
C20 0.0490(11) 0.0358(8) 0.0272(8) -0.0042(7) 0.0029(7) 0.0083(7)
C22 0.0397(10) 0.0357(9) 0.0433(10) -0.0003(7) 0.0109(8) -0.0066(7)
C30 0.0338(9) 0.0351(8) 0.0288(8) 0.0038(6) 0.0016(6) 0.0007(6)
C11 0.0439(10) 0.0300(8) 0.0329(9) -0.0114(6) -0.0170(7) 0.0154(7)
C21 0.0457(11) 0.0416(10) 0.0386(10) 0.0000(8) 0.0178(8) -0.0025(8)
C37 0.0429(10) 0.0504(11) 0.0367(10) -0.0108(8) 0.0001(8) -0.0118(8)
C2 0.0448(10) 0.0380(9) 0.0301(9) -0.0057(7) -0.0101(7) 0.0187(7)
C18 0.0425(10) 0.0238(7) 0.0354(9) 0.0009(6) 0.0009(7) 0.0065(6)
C31 0.0369(10) 0.0517(11) 0.0404(10) 0.0113(8) -0.0058(8) 0.0011(8)
C13 0.0637(13) 0.0272(8) 0.0377(10) -0.0018(7) -0.0185(9) 0.0129(8)
C7 0.0407(11) 0.0567(11) 0.0331(9) -0.0042(8) -0.0030(8) 0.0203(8)
C8 0.0426(6) 0.0484(6) 0.0516(7) -0.0157(5) -0.0171(5) 0.0171(5)
C33 0.0445(11) 0.0327(8) 0.0441(11) 0.0082(7) -0.0086(8) -0.0074(7)
C16 0.0494(11) 0.0334(9) 0.0562(12) 0.0116(8) -0.0081(9) 0.0045(8)
C32 0.0523(12) 0.0450(10) 0.0396(10) -0.0065(8) 0.0035(9) -0.0018(8)
C15 0.0656(14) 0.0329(9) 0.0486(12) 0.0087(8) -0.0072(10) -0.0058(8)
C14 0.0747(14) 0.0262(8) 0.0421(11) 0.0042(7) -0.0199(10) 0.0054(8)
C36 0.0837(18) 0.0466(12) 0.0604(15) -0.0134(10) -0.0113(13) -0.0050(11)
C35 0.0498(13) 0.0517(11) 0.0653(15) 0.0126(10) -0.0210(11) -0.0150(10)
C34 0.0786(17) 0.0380(11) 0.0587(14) -0.0066(10) -0.0105(12) 0.0036(10)
C9 0.0426(6) 0.0484(6) 0.0516(7) -0.0157(5) -0.0171(5) 0.0171(5)
C10 0.0426(6) 0.0484(6) 0.0516(7) -0.0157(5) -0.0171(5) 0.0171(5)

loop_
_atom_type_symbol
_atom_type_description
_atom_type_scat_dispersion_real
_atom_type_scat_dispersion_imag
_atom_type_scat_source
C C 0.0033 0.0016 'International Tables Vol C Tables 4.2.6.8 and 6.1.1.4'
H H 0.0000 0.0000 'International Tables Vol C Tables 4.2.6.8 and 6.1.1.4'
N N 0.0061 0.0033 'International Tables Vol C Tables 4.2.6.8 and 6.1.1.4'
O O 0.0106 0.0060 'International Tables Vol C Tables 4.2.6.8 and 6.1.1.4'
Zn Zn 0.2839 1.4301 'International Tables Vol C Tables 4.2.6.8 and 6.1.1.4'

loop_
_geom_angle_atom_site_label_1
_geom_angle_atom_site_label_2
_geom_angle_atom_site_label_3
_geom_angle
_geom_angle_site_symmetry_1
_geom_angle_site_symmetry_3
_geom_angle_publ_flag
C3 Zn1 C1 139.89(7) . . ?
C3 Zn1 C2 90.54(8) . . ?
C2 Zn1 C1 129.24(7) . . ?
C1 N1 C24 123.44(12) . . ?
C1 N1 C6 115.00(12) . . ?
C24 N1 C6 121.52(12) . . ?
C37 O1 C36 111.98(16) . . ?
N1 C1 Zn1 127.36(11) . . ?
N1 C1 C4 110.12(12) . . ?
C4 C1 Zn1 122.46(11) . . ?
C25 C24 N1 120.43(14) . . ?
C25 C24 C29 122.45(14) . . ?
C29 C24 N1 117.11(14) . . ?
C5 C6 N1 100.15(11) . . ?
C17 C6 N1 111.79(12) . . ?
C17 C6 C5 113.68(14) . . ?
C17 C6 C18 109.40(13) . . ?
C18 C6 N1 108.87(12) . . ?
C18 C6 C5 112.61(13) . . ?
C24 C25 C30 124.65(14) . . ?
C26 C25 C24 117.23(15) . . ?
C26 C25 C30 117.94(15) . . ?
H23A C23 H23B 107.9 . . ?
C4 C23 H23A 109.1 . . ?
C4 C23 H23B 109.1 . . ?
C22 C23 H23A 109.1 . . ?
C22 C23 H23B 109.1 . . ?
C22 C23 C4 112.35(14) . . ?
C3 C12 C11 118.52(15) . . ?
C13 C12 C3 119.04(19) . . ?
C13 C12 C11 122.44(16) . . ?
C25 C26 H26 119.3 . . ?
C27 C26 C25 121.34(18) . . ?
C27 C26 H26 119.3 . . ?
C1 C4 C23 109.51(13) . . ?
C1 C4 C5 104.05(12) . . ?
C1 C4 C19 107.73(12) . . ?
C5 C4 C23 114.03(12) . . ?
C19 C4 C23 109.28(13) . . ?
C19 C4 C5 111.94(13) . . ?
C12 C3 Zn1 106.61(14) . . ?
C16 C3 Zn1 135.26(14) . . ?
C16 C3 C12 118.09(16) . . ?
C6 C5 C4 106.37(12) . . ?
C6 C5 H5A 110.5 . . ?
C6 C5 H5B 110.5 . . ?
C4 C5 H5A 110.5 . . ?
C4 C5 H5B 110.5 . . ?
H5A C5 H5B 108.6 . . ?
C6 C17 H17A 109.5 . . ?
C6 C17 H17B 109.5 . . ?
C6 C17 H17C 109.5 . . ?
H17A C17 H17B 109.5 . . ?
H17A C17 H17C 109.5 . . ?
H17B C17 H17C 109.5 . . ?
C24 C29 C33 124.25(16) . . ?
C28 C29 C24 116.78(17) . . ?
C28 C29 C33 118.78(16) . . ?
C4 C19 H19A 109.3 . . ?
C4 C19 H19B 109.3 . . ?
H19A C19 H19B 107.9 . . ?
C20 C19 C4 111.68(13) . . ?
C20 C19 H19A 109.3 . . ?
C20 C19 H19B 109.3 . . ?
C29 C28 H28 119.0 . . ?
C27 C28 C29 122.09(17) . . ?
C27 C28 H28 119.0 . . ?
C26 C27 H27 120.0 . . ?
C28 C27 C26 119.91(16) . . ?
C28 C27 H27 120.0 . . ?
C19 C20 H20A 109.5 . . ?
C19 C20 H20B 109.5 . . ?
H20A C20 H20B 108.1 . . ?
C21 C20 C19 110.83(14) . . ?
C21 C20 H20A 109.5 . . ?
C21 C20 H20B 109.5 . . ?
C23 C22 H22A 109.2 . . ?
C23 C22 H22B 109.2 . . ?
H22A C22 H22B 107.9 . . ?
C21 C22 C23 111.97(14) . . ?
C21 C22 H22A 109.2 . . ?
C21 C22 H22B 109.2 . . ?
C25 C30 H30 108.5 . . ?
C25 C30 C31 109.19(14) . . ?
C25 C30 C32 112.31(15) . . ?
C31 C30 H30 108.5 . . ?
C32 C30 H30 108.5 . . ?
C32 C30 C31 109.87(15) . . ?
C2 C11 C12 118.11(15) . . ?
C10 C11 C12 122.73(17) . . ?
C10 C11 C2 119.2(2) . . ?
C20 C21 C22 110.24(15) . . ?
C20 C21 H21A 109.6 . . ?
C20 C21 H21B 109.6 . . ?
C22 C21 H21A 109.6 . . ?
C22 C21 H21B 109.6 . . ?
H21A C21 H21B 108.1 . . ?
O1 C37 C37 107.62(19) . 3_666 ?
O1 C37 H37A 110.2 . . ?
O1 C37 H37B 110.2 . . ?
C37 C37 H37A 110.2 3_666 . ?
C37 C37 H37B 110.2 3_666 . ?
H37A C37 H37B 108.5 . . ?
C11 C2 Zn1 106.04(14) . . ?
C7 C2 Zn1 136.12(14) . . ?
C7 C2 C11 117.73(17) . . ?
C6 C18 H18A 109.5 . . ?
C6 C18 H18B 109.5 . . ?
C6 C18 H18C 109.5 . . ?
H18A C18 H18B 109.5 . . ?
H18A C18 H18C 109.5 . . ?
H18B C18 H18C 109.5 . . ?
C30 C31 H31A 109.5 . . ?
C30 C31 H31B 109.5 . . ?
C30 C31 H31C 109.5 . . ?
H31A C31 H31B 109.5 . . ?
H31A C31 H31C 109.5 . . ?
H31B C31 H31C 109.5 . . ?
C12 C13 H13 119.5 . . ?
C14 C13 C12 121.10(18) . . ?
C14 C13 H13 119.5 . . ?
C2 C7 H7 118.6 . . ?
C2 C7 C8 122.8(2) . . ?
C8 C7 H7 118.6 . . ?
C7 C8 H8 120.9 . . ?
C9 C8 C7 118.2(2) . . ?
C9 C8 H8 120.9 . . ?
C29 C33 H33 108.4 . . ?
C29 C33 C35 112.73(19) . . ?
C29 C33 C34 108.92(16) . . ?
C35 C33 H33 108.4 . . ?
C35 C33 C34 109.75(17) . . ?
C34 C33 H33 108.4 . . ?
C3 C16 H16 119.0 . . ?
C3 C16 C15 121.96(19) . . ?
C15 C16 H16 119.0 . . ?
C30 C32 H32A 109.5 . . ?
C30 C32 H32B 109.5 . . ?
C30 C32 H32C 109.5 . . ?
H32A C32 H32B 109.5 . . ?
H32A C32 H32C 109.5 . . ?
H32B C32 H32C 109.5 . . ?
C16 C15 H15 120.5 . . ?
C14 C15 C16 119.1(2) . . ?
C14 C15 H15 120.5 . . ?
C13 C14 C15 120.76(18) . . ?
C13 C14 H14 119.6 . . ?
C15 C14 H14 119.6 . . ?
O1 C36 H36A 109.5 . . ?
O1 C36 H36B 109.5 . . ?
O1 C36 H36C 109.5 . . ?
H36A C36 H36B 109.5 . . ?
H36A C36 H36C 109.5 . . ?
H36B C36 H36C 109.5 . . ?
C33 C35 H35A 109.5 . . ?
C33 C35 H35B 109.5 . . ?
C33 C35 H35C 109.5 . . ?
H35A C35 H35B 109.5 . . ?
H35A C35 H35C 109.5 . . ?
H35B C35 H35C 109.5 . . ?
C33 C34 H34A 109.5 . . ?
C33 C34 H34B 109.5 . . ?
C33 C34 H34C 109.5 . . ?
H34A C34 H34B 109.5 . . ?
H34A C34 H34C 109.5 . . ?
H34B C34 H34C 109.5 . . ?
C8 C9 H9 119.5 . . ?
C8 C9 C10 120.95(19) . . ?
C10 C9 H9 119.5 . . ?
C11 C10 H10 119.5 . . ?
C9 C10 C11 121.1(2) . . ?
C9 C10 H10 119.5 . . ?

loop_
_geom_bond_atom_site_label_1
_geom_bond_atom_site_label_2
_geom_bond_distance
_geom_bond_site_symmetry_2
_geom_bond_publ_flag
Zn1 C1 2.0217(14) . ?
Zn1 C3 1.9856(18) . ?
Zn1 C2 2.0194(19) . ?
N1 C1 1.292(2) . ?
N1 C24 1.4604(19) . ?
N1 C6 1.5384(17) . ?
O1 C37 1.411(3) . ?
O1 C36 1.424(3) . ?
C1 C4 1.508(2) . ?
C24 C25 1.403(2) . ?
C24 C29 1.411(2) . ?
C6 C5 1.531(2) . ?
C6 C17 1.518(2) . ?
C6 C18 1.528(2) . ?
C25 C26 1.399(2) . ?
C25 C30 1.526(2) . ?
C23 H23A 0.9900 . ?
C23 H23B 0.9900 . ?
C23 C4 1.549(2) . ?
C23 C22 1.529(2) . ?
C12 C3 1.425(2) . ?
C12 C11 1.496(3) . ?
C12 C13 1.407(2) . ?
C26 H26 0.9500 . ?
C26 C27 1.380(3) . ?
C4 C5 1.546(2) . ?
C4 C19 1.545(2) . ?
C3 C16 1.392(3) . ?
C5 H5A 0.9900 . ?
C5 H5B 0.9900 . ?
C17 H17A 0.9800 . ?
C17 H17B 0.9800 . ?
C17 H17C 0.9800 . ?
C29 C28 1.392(3) . ?
C29 C33 1.517(3) . ?
C19 H19A 0.9900 . ?
C19 H19B 0.9900 . ?
C19 C20 1.520(2) . ?
C28 H28 0.9500 . ?
C28 C27 1.375(3) . ?
C27 H27 0.9500 . ?
C20 H20A 0.9900 . ?
C20 H20B 0.9900 . ?
C20 C21 1.520(3) . ?
C22 H22A 0.9900 . ?
C22 H22B 0.9900 . ?
C22 C21 1.525(3) . ?
C30 H30 1.0000 . ?
C30 C31 1.537(2) . ?
C30 C32 1.534(2) . ?
C11 C2 1.419(2) . ?
C11 C10 1.407(2) . ?
C21 H21A 0.9900 . ?
C21 H21B 0.9900 . ?
C37 C37 1.511(4) 3_666 ?
C37 H37A 0.9900 . ?
C37 H37B 0.9900 . ?
C2 C7 1.391(3) . ?
C18 H18A 0.9800 . ?
C18 H18B 0.9800 . ?
C18 H18C 0.9800 . ?
C31 H31A 0.9800 . ?
C31 H31B 0.9800 . ?
C31 H31C 0.9800 . ?
C13 H13 0.9500 . ?
C13 C14 1.368(3) . ?
C7 H7 0.9500 . ?
C7 C8 1.405(3) . ?
C8 H8 0.9500 . ?
C8 C9 1.377(3) . ?
C33 H33 1.0000 . ?
C33 C35 1.536(3) . ?
C33 C34 1.547(3) . ?
C16 H16 0.9500 . ?
C16 C15 1.396(3) . ?
C32 H32A 0.9800 . ?
C32 H32B 0.9800 . ?
C32 H32C 0.9800 . ?
C15 H15 0.9500 . ?
C15 C14 1.386(3) . ?
C14 H14 0.9500 . ?
C36 H36A 0.9800 . ?
C36 H36B 0.9800 . ?
C36 H36C 0.9800 . ?
C35 H35A 0.9800 . ?
C35 H35B 0.9800 . ?
C35 H35C 0.9800 . ?
C34 H34A 0.9800 . ?
C34 H34B 0.9800 . ?
C34 H34C 0.9800 . ?
C9 H9 0.9500 . ?
C9 C10 1.380(3) . ?
C10 H10 0.9500 . ?

loop_
_geom_torsion_atom_site_label_1
_geom_torsion_atom_site_label_2
_geom_torsion_atom_site_label_3
_geom_torsion_atom_site_label_4
_geom_torsion
_geom_torsion_site_symmetry_1
_geom_torsion_site_symmetry_2
_geom_torsion_site_symmetry_3
_geom_torsion_site_symmetry_4
_geom_torsion_publ_flag
Zn1 C1 C4 C23 -63.96(15) . . . . ?
Zn1 C1 C4 C5 173.77(10) . . . . ?
Zn1 C1 C4 C19 54.80(16) . . . . ?
Zn1 C3 C16 C15 -177.76(16) . . . . ?
Zn1 C2 C7 C8 175.15(15) . . . . ?
N1 C1 C4 C23 113.53(14) . . . . ?
N1 C1 C4 C5 -8.74(17) . . . . ?
N1 C1 C4 C19 -127.71(14) . . . . ?
N1 C24 C25 C26 176.60(13) . . . . ?
N1 C24 C25 C30 -8.3(2) . . . . ?
N1 C24 C29 C28 -176.11(14) . . . . ?
N1 C24 C29 C33 9.0(2) . . . . ?
N1 C6 C5 C4 -20.05(15) . . . . ?
C1 N1 C24 C25 90.42(19) . . . . ?
C1 N1 C24 C29 -88.48(18) . . . . ?
C1 N1 C6 C5 16.19(16) . . . . ?
C1 N1 C6 C17 136.91(15) . . . . ?
C1 N1 C6 C18 -102.11(16) . . . . ?
C1 C4 C5 C6 18.52(16) . . . . ?
C1 C4 C19 C20 -174.34(13) . . . . ?
C24 N1 C1 Zn1 -9.9(2) . . . . ?
C24 N1 C1 C4 172.74(13) . . . . ?
C24 N1 C6 C5 -161.47(13) . . . . ?
C24 N1 C6 C17 -40.74(19) . . . . ?
C24 N1 C6 C18 80.24(17) . . . . ?
C24 C25 C26 C27 1.0(2) . . . . ?
C24 C25 C30 C31 -110.37(17) . . . . ?
C24 C25 C30 C32 127.50(17) . . . . ?
C24 C29 C28 C27 -2.0(3) . . . . ?
C24 C29 C33 C35 -136.14(17) . . . . ?
C24 C29 C33 C34 101.8(2) . . . . ?
C6 N1 C1 Zn1 172.47(10) . . . . ?
C6 N1 C1 C4 -4.86(18) . . . . ?
C6 N1 C24 C25 -92.13(17) . . . . ?
C6 N1 C24 C29 88.97(17) . . . . ?
C25 C24 C29 C28 5.0(2) . . . . ?
C25 C24 C29 C33 -169.87(15) . . . . ?
C25 C26 C27 C28 1.9(3) . . . . ?
C23 C4 C5 C6 -100.73(15) . . . . ?
C23 C4 C19 C20 -55.43(17) . . . . ?
C23 C22 C21 C20 55.6(2) . . . . ?
C12 C3 C16 C15 -0.8(3) . . . . ?
C12 C11 C2 Zn1 4.22(18) . . . . ?
C12 C11 C2 C7 -179.06(16) . . . . ?
C12 C11 C10 C9 178.93(17) . . . . ?
C12 C13 C14 C15 -0.4(3) . . . . ?
C26 C25 C30 C31 64.75(19) . . . . ?
C26 C25 C30 C32 -57.38(19) . . . . ?
C4 C23 C22 C21 -54.0(2) . . . . ?
C4 C19 C20 C21 59.09(18) . . . . ?
C3 C12 C11 C2 -2.2(2) . . . . ?
C3 C12 C11 C10 177.60(16) . . . . ?
C3 C12 C13 C14 -0.5(3) . . . . ?
C3 C16 C15 C14 -0.1(3) . . . . ?
C5 C4 C19 C20 71.86(17) . . . . ?
C17 C6 C5 C4 -139.40(13) . . . . ?
C29 C24 C25 C26 -4.6(2) . . . . ?
C29 C24 C25 C30 170.58(14) . . . . ?
C29 C28 C27 C26 -1.3(3) . . . . ?
C19 C4 C5 C6 134.57(13) . . . . ?
C19 C20 C21 C22 -58.0(2) . . . . ?
C28 C29 C33 C35 49.1(2) . . . . ?
C28 C29 C33 C34 -73.0(2) . . . . ?
C22 C23 C4 C1 170.60(13) . . . . ?
C22 C23 C4 C5 -73.30(17) . . . . ?
C22 C23 C4 C19 52.81(17) . . . . ?
C30 C25 C26 C27 -174.45(15) . . . . ?
C11 C12 C3 Zn1 -1.19(19) . . . . ?
C11 C12 C3 C16 -178.96(17) . . . . ?
C11 C12 C13 C14 179.53(17) . . . . ?
C11 C2 C7 C8 -0.3(3) . . . . ?
C2 C11 C10 C9 -1.2(3) . . . . ?
C2 C7 C8 C9 -0.4(3) . . . . ?
C18 C6 C5 C4 95.46(14) . . . . ?
C13 C12 C3 Zn1 178.82(12) . . . . ?
C13 C12 C3 C16 1.0(3) . . . . ?
C13 C12 C11 C2 177.77(15) . . . . ?
C13 C12 C11 C10 -2.4(2) . . . . ?
C7 C8 C9 C10 0.3(3) . . . . ?
C8 C9 C10 C11 0.5(3) . . . . ?
C33 C29 C28 C27 173.21(17) . . . . ?
C16 C15 C14 C13 0.7(3) . . . . ?
C36 O1 C37 C37 -175.5(2) . . . 3_666 ?
C10 C11 C2 Zn1 -175.61(13) . . . . ?
C10 C11 C2 C7 1.1(3) . . . . ?
